data_7032385
loop_
_publ_author_name
'Carrasco, Carlos J.'
'Montilla, Francisco'
'Alvarez, Eleuterio'
'Mealli, Carlo'
'Manca, Gabriele'
'Galindo, Agust\'in'

_publ_section_title
;
 Experimental and theoretical insights into the
 oxodiperoxomolybdenum-catalysed sulphide oxidation using hydrogen
 peroxide in ionic liquids.
;
_journal_issue 36
_journal_name_full 'Dalton transactions (Cambridge, England : 2003)'
_journal_page_first 13711
_journal_page_last 13730
_journal_paper_doi 10.1039/c4dt01733a
_journal_volume 43
_journal_year 2014
_chemical_formula_moiety 'C6 H8 Mo8 N4 O30, 4(C3 H5 N2), 3(H2 O)'
_chemical_formula_sum 'C18 H34 Mo8 N12 O33'
_chemical_formula_weight 1714.09
_chemical_name_systematic
;
  ?
;
_space_group_IT_number 15
_symmetry_cell_setting monoclinic
_symmetry_space_group_name_Hall '-C 2yc'
_symmetry_space_group_name_H-M 'C 1 2/c 1'
_atom_sites_solution_hydrogens geom
_atom_sites_solution_primary direct
_atom_sites_solution_secondary difmap
_audit_creation_method SHELXL-97
_cell_angle_alpha 90.00
_cell_angle_beta 105.041(2)
_cell_angle_gamma 90.00
_cell_formula_units_Z 4
_cell_length_a 20.1800(14)
_cell_length_b 10.0629(7)
_cell_length_c 22.8645(16)
_cell_measurement_reflns_used 7791
_cell_measurement_temperature 173(2)
_cell_measurement_theta_max 30.49
_cell_measurement_theta_min 2.40
_cell_volume 4484.0(5)
_computing_cell_refinement 'APEX2 Software Suite (Bruker, 2007)'
_computing_data_collection 'APEX2 Software Suite (Bruker, 2007)'
_computing_data_reduction 'APEX2 Software Suite (Bruker, 2007)'
_computing_molecular_graphics 'SHELXTL (Sheldrick, 2008)'
_computing_publication_material 'SHELXTL and publCIF (Westrip, 2010)'
_computing_structure_refinement 'SHELXL97 (Sheldrick, 2008)'
_computing_structure_solution 'SIR2002 (Burla et al., 2003)'
_diffrn_ambient_temperature 173(2)
_diffrn_detector_area_resol_mean 8.26
_diffrn_measured_fraction_theta_full 0.998
_diffrn_measured_fraction_theta_max 0.998
_diffrn_measurement_device_type
;
  Bruker-Nonius X8kappa APEX II CCD area detector
;
_diffrn_measurement_method 'phi and omega scans with narrow frames'
_diffrn_radiation_monochromator graphite
_diffrn_radiation_source 'fine-focus sealed tube'
_diffrn_radiation_type MoK\a
_diffrn_radiation_wavelength 0.71073
_diffrn_reflns_av_R_equivalents 0.0299
_diffrn_reflns_av_sigmaI/netI 0.0138
_diffrn_reflns_limit_h_max 24
_diffrn_reflns_limit_h_min -24
_diffrn_reflns_limit_k_max 12
_diffrn_reflns_limit_k_min -7
_diffrn_reflns_limit_l_max 27
_diffrn_reflns_limit_l_min -27
_diffrn_reflns_number 41624
_diffrn_reflns_theta_full 25.25
_diffrn_reflns_theta_max 25.25
_diffrn_reflns_theta_min 2.28
_diffrn_standards_decay_% 0
_exptl_absorpt_coefficient_mu 2.278
_exptl_absorpt_correction_T_max 0.4017
_exptl_absorpt_correction_T_min 0.3326
_exptl_absorpt_correction_type multi-scan
_exptl_absorpt_process_details
;
program SADABS, Bruker (2001).
;
_exptl_crystal_colour yellow
_exptl_crystal_density_diffrn 2.539
_exptl_crystal_density_method 'not measured'
_exptl_crystal_description prism
_exptl_crystal_F_000 3304
_exptl_crystal_size_max 0.50
_exptl_crystal_size_mid 0.45
_exptl_crystal_size_min 0.40
_refine_diff_density_max 2.229
_refine_diff_density_min -1.951
_refine_diff_density_rms 0.146
_refine_ls_extinction_method none
_refine_ls_goodness_of_fit_ref 1.111
_refine_ls_hydrogen_treatment constr
_refine_ls_matrix_type full
_refine_ls_number_parameters 321
_refine_ls_number_reflns 4061
_refine_ls_number_restraints 0
_refine_ls_restrained_S_all 1.146
_refine_ls_R_factor_all 0.0344
_refine_ls_R_factor_gt 0.0323
_refine_ls_shift/su_max 0.002
_refine_ls_shift/su_mean 0.000
_refine_ls_structure_factor_coef Fsqd
_refine_ls_weighting_details 'calc w=1/[\s^2^(Fo^2^)+(0.0263P)^2^+74.5229P] where P=(Fo^2^+2Fc^2^)/3'
_refine_ls_weighting_scheme calc
_refine_ls_wR_factor_gt 0.0761
_refine_ls_wR_factor_ref 0.0769
_reflns_number_gt 3855
_reflns_number_total 4061
_reflns_threshold_expression >2sigma(I)
_cod_duplicate_entry 7031710
_cod_data_source_file c4dt01733a2.cif
_cod_data_source_block 3
_cod_depositor_comments
;
The following automatic conversions were performed:

'_symmetry_cell_setting' value 'Monoclinic' changed to 'monoclinic'
according to
/usr/data/users/saulius/crontab/automatic-downloads/current/RSC/lib/dictionaries/cif_core.dic
dictionary named 'cif_core.dic' version 2.4.2 from 2011-04-26.

Automatic conversion script
Id: cif_fix_values 2281 2013-09-26 08:29:07Z andrius 
;
_cod_original_sg_symbol_H-M 'C 2/c'
_cod_database_code 7032385

loop_
_symmetry_equiv_pos_as_xyz
'x, y, z'
'-x, y, -z+1/2'
'x+1/2, y+1/2, z'
'-x+1/2, y+1/2, -z+1/2'
'-x, -y, -z'
'x, -y, z-1/2'
'-x+1/2, -y+1/2, -z'
'x+1/2, -y+1/2, z-1/2'

loop_
_atom_site_label
_atom_site_type_symbol
_atom_site_fract_x
_atom_site_fract_y
_atom_site_fract_z
_atom_site_U_iso_or_equiv
_atom_site_adp_type
_atom_site_occupancy
_atom_site_symmetry_multiplicity
_atom_site_calc_flag
_atom_site_refinement_flags
_atom_site_disorder_group
Mo1 Mo 0.76291(2) 0.67526(4) 0.336200(18) 0.01300(11) Uani 1 1 d . .
Mo2 Mo 0.76121(2) 0.58971(4) 0.476735(18) 0.01079(11) Uani 1 1 d . .
Mo3 Mo 0.61639(2) 0.71606(4) 0.370938(18) 0.01266(11) Uani 1 1 d . .
Mo4 Mo 0.61545(2) 0.69613(4) 0.514179(19) 0.01395(11) Uani 1 1 d . .
O1 O 0.8011(3) 0.8079(7) 0.3047(3) 0.0665(14) Uani 1 1 d . .
O2 O 0.8417(4) 0.7322(8) 0.3144(3) 0.0762(14) Uani 1 1 d . .
O3 O 0.71882(19) 0.5844(4) 0.27598(16) 0.0203(8) Uani 1 1 d . .
O4 O 0.81369(17) 0.7038(3) 0.42604(15) 0.0143(7) Uani 1 1 d . .
O5 O 0.69131(17) 0.7962(3) 0.34335(15) 0.0153(7) Uani 1 1 d . .
O6 O 0.70731(17) 0.5731(3) 0.39707(15) 0.0153(7) Uani 1 1 d . .
O7 O 0.81234(18) 0.4542(4) 0.48686(16) 0.0174(7) Uani 1 1 d . .
O8 O 0.70246(17) 0.5493(3) 0.51979(15) 0.0150(7) Uani 1 1 d . .
O9 O 0.68413(17) 0.7806(3) 0.46645(15) 0.0134(7) Uani 1 1 d . .
O10 O 0.57862(19) 0.6211(4) 0.30988(17) 0.0227(8) Uani 1 1 d . .
O11 O 0.56933(19) 0.8585(4) 0.36335(16) 0.0205(8) Uani 1 1 d . .
O12 O 0.58563(18) 0.6227(3) 0.43161(15) 0.0157(7) Uani 1 1 d . .
O13 O 0.55754(19) 0.8216(4) 0.50405(17) 0.0235(8) Uani 1 1 d . .
O14 O 0.5703(3) 0.5483(6) 0.5346(2) 0.0497(10) Uani 1 1 d . .
O15 O 0.6076(3) 0.6043(6) 0.5844(2) 0.0504(10) Uani 1 1 d . .
N1 N 0.8325(2) 0.5008(5) 0.3502(2) 0.0193(9) Uani 1 1 d . .
N2 N 0.8904(2) 0.4808(5) 0.3944(2) 0.0285(11) Uani 1 1 d . .
H2N H 0.9061 0.5354 0.4250 0.034 Uiso 1 1 calc R .
C1 C 0.8262(3) 0.3976(6) 0.3122(3) 0.0276(13) Uani 1 1 d . .
H1 H 0.7900 0.3847 0.2766 0.033 Uiso 1 1 calc R .
C2 C 0.8813(4) 0.3126(7) 0.3336(4) 0.050(2) Uani 1 1 d . .
H2 H 0.8900 0.2317 0.3154 0.060 Uiso 1 1 calc R .
C3 C 0.9209(3) 0.3668(8) 0.3858(3) 0.0401(17) Uani 1 1 d . .
H3 H 0.9620 0.3308 0.4110 0.048 Uiso 1 1 calc R .
N3 N 0.6921(2) 0.0568(5) 0.3420(2) 0.0229(10) Uani 1 1 d . .
H3N H 0.6881 -0.0292 0.3349 0.028 Uiso 1 1 calc R .
N4 N 0.7388(3) 0.1155(5) 0.3865(2) 0.0276(11) Uani 1 1 d . .
H4N H 0.7708 0.0741 0.4140 0.033 Uiso 1 1 calc R ..
C4 C 0.6525(3) 0.1508(6) 0.3100(3) 0.0256(12) Uani 1 1 d . .
H4 H 0.6149 0.1366 0.2756 0.031 Uiso 1 1 calc R .
C5 C 0.6752(3) 0.2725(6) 0.3352(3) 0.0296(13) Uani 1 1 d . .
H5 H 0.6568 0.3574 0.3218 0.035 Uiso 1 1 calc R .
C6 C 0.7295(4) 0.2460(6) 0.3830(3) 0.0323(14) Uani 1 1 d . .
H6 H 0.7562 0.3100 0.4095 0.039 Uiso 1 1 calc R .
N5 N 0.5546(2) 0.3650(5) 0.4170(2) 0.0215(10) Uani 1 1 d . .
H5N H 0.5624 0.4493 0.4267 0.026 Uiso 1 1 calc R .
N6 N 0.5121(2) 0.3197(5) 0.3664(2) 0.0216(10) Uani 1 1 d . .
H6N H 0.4875 0.3687 0.3368 0.026 Uiso 1 1 calc R .
C7 C 0.5833(3) 0.2625(6) 0.4507(3) 0.0243(12) Uani 1 1 d . .
H7 H 0.6161 0.2678 0.4889 0.029 Uiso 1 1 calc R .
C8 C 0.5577(3) 0.1468(6) 0.4208(3) 0.0252(12) Uani 1 1 d . .
H8 H 0.5688 0.0582 0.4342 0.030 Uiso 1 1 calc R .
C9 C 0.5132(3) 0.1864(6) 0.3681(3) 0.0242(12) Uani 1 1 d . .
H9 H 0.4872 0.1291 0.3376 0.029 Uiso 1 1 calc R .
O16 O 0.4227(2) 0.4722(5) 0.2918(2) 0.0451(12) Uani 1 1 d . .
H1O1 H 0.4101 0.5507 0.2803 0.054 Uiso 1 1 d R .
H2O1 H 0.3926 0.4394 0.3075 0.054 Uiso 1 1 d R .
O17 O 0.5000 0.9886(6) 0.2500 0.0367(15) Uani 1 2 d SU .
H1O2 H 0.5161 0.9408 0.2820 0.044 Uiso 1 1 d R .

loop_
_atom_site_aniso_label
_atom_site_aniso_U_11
_atom_site_aniso_U_22
_atom_site_aniso_U_33
_atom_site_aniso_U_23
_atom_site_aniso_U_13
_atom_site_aniso_U_12
Mo1 0.0149(2) 0.0140(2) 0.0104(2) -0.00277(16) 0.00387(16) -0.00098(16)
Mo2 0.0132(2) 0.0093(2) 0.0093(2) -0.00043(15) 0.00177(15) 0.00100(16)
Mo3 0.0122(2) 0.0130(2) 0.0110(2) -0.00128(16) -0.00013(16) 0.00074(16)
Mo4 0.0146(2) 0.0154(2) 0.0122(2) -0.00292(16) 0.00396(16) -0.00256(16)
O1 0.0661(19) 0.073(2) 0.0629(19) 0.0069(15) 0.0210(15) -0.0107(14)
O2 0.077(2) 0.079(2) 0.0736(19) 0.0024(16) 0.0203(15) -0.0075(15)
O3 0.0216(15) 0.0207(15) 0.0171(14) -0.0031(12) 0.0025(12) 0.0025(12)
O4 0.0150(14) 0.0152(14) 0.0134(13) -0.0006(12) 0.0047(11) 0.0006(12)
O5 0.0165(14) 0.0142(14) 0.0150(14) 0.0007(11) 0.0036(12) 0.0009(12)
O6 0.0171(14) 0.0132(14) 0.0135(13) -0.0019(11) 0.0001(11) 0.0021(12)
O7 0.0180(14) 0.0158(14) 0.0171(14) -0.0009(12) 0.0022(12) 0.0029(12)
O8 0.0150(14) 0.0147(14) 0.0151(14) 0.0011(12) 0.0036(11) -0.0001(12)
O9 0.0131(13) 0.0128(13) 0.0132(13) -0.0008(11) 0.0017(11) 0.0009(11)
O10 0.0228(15) 0.0242(15) 0.0196(15) -0.0041(13) 0.0026(12) -0.0014(13)
O11 0.0201(15) 0.0193(15) 0.0211(15) 0.0015(12) 0.0035(12) 0.0044(12)
O12 0.0165(14) 0.0149(14) 0.0152(14) -0.0015(12) 0.0029(12) -0.0026(12)
O13 0.0208(15) 0.0257(16) 0.0237(15) -0.0043(13) 0.0053(13) 0.0014(13)
O14 0.0477(16) 0.0525(17) 0.0517(16) 0.0091(14) 0.0180(13) -0.0020(14)
O15 0.0507(16) 0.0513(17) 0.0528(16) 0.0053(14) 0.0200(13) -0.0021(14)
N1 0.015(2) 0.023(2) 0.018(2) -0.0064(18) 0.0014(17) 0.0029(18)
N2 0.022(2) 0.039(3) 0.024(2) -0.005(2) 0.005(2) 0.003(2)
C1 0.030(3) 0.024(3) 0.031(3) -0.015(2) 0.010(3) 0.004(2)
C2 0.055(5) 0.030(4) 0.073(6) -0.010(4) 0.034(4) 0.014(3)
C3 0.024(3) 0.053(4) 0.046(4) 0.012(3) 0.013(3) 0.018(3)
N3 0.032(3) 0.015(2) 0.021(2) -0.0010(18) 0.006(2) -0.003(2)
N4 0.035(3) 0.021(2) 0.022(2) 0.004(2) 0.000(2) -0.003(2)
C4 0.028(3) 0.028(3) 0.018(3) 0.003(2) 0.003(2) -0.001(2)
C5 0.043(4) 0.016(3) 0.030(3) 0.007(2) 0.012(3) 0.002(3)
C6 0.046(4) 0.019(3) 0.030(3) -0.003(2) 0.008(3) -0.007(3)
N5 0.028(3) 0.015(2) 0.021(2) -0.0045(18) 0.006(2) -0.0015(19)
N6 0.021(2) 0.020(2) 0.021(2) 0.0035(19) 0.0014(19) 0.0024(19)
C7 0.024(3) 0.025(3) 0.023(3) 0.001(2) 0.002(2) 0.003(2)
C8 0.027(3) 0.017(3) 0.031(3) 0.000(2) 0.006(2) 0.001(2)
C9 0.025(3) 0.019(3) 0.028(3) -0.006(2) 0.006(2) -0.003(2)
O16 0.0395(18) 0.0486(19) 0.0454(19) 0.0187(16) 0.0077(15) -0.0013(16)
O17 0.041(2) 0.033(2) 0.033(2) 0.000 0.0035(17) 0.000

loop_
_atom_type_symbol
_atom_type_description
_atom_type_scat_dispersion_real
_atom_type_scat_dispersion_imag
_atom_type_scat_source
C C 0.0033 0.0016 'International Tables Vol C Tables 4.2.6.8 and 6.1.1.4'
H H 0.0000 0.0000 'International Tables Vol C Tables 4.2.6.8 and 6.1.1.4'
N N 0.0061 0.0033 'International Tables Vol C Tables 4.2.6.8 and 6.1.1.4'
O O 0.0106 0.0060 'International Tables Vol C Tables 4.2.6.8 and 6.1.1.4'
Mo Mo -1.6832 0.6857 'International Tables Vol C Tables 4.2.6.8 and 6.1.1.4'

loop_
_geom_angle_atom_site_label_1
_geom_angle_atom_site_label_2
_geom_angle_atom_site_label_3
_geom_angle
_geom_angle_site_symmetry_1
_geom_angle_site_symmetry_3
O3 Mo1 O1 105.4(2) . .
O3 Mo1 O2 104.5(3) . .
O1 Mo1 O2 34.8(3) . .
O3 Mo1 O5 99.33(16) . .
O1 Mo1 O5 88.5(3) . .
O2 Mo1 O5 122.4(3) . .
O3 Mo1 O4 154.39(16) . .
O1 Mo1 O4 98.2(2) . .
O2 Mo1 O4 89.2(2) . .
O5 Mo1 O4 90.98(14) . .
O3 Mo1 N1 82.52(17) . .
O1 Mo1 N1 109.1(3) . .
O2 Mo1 N1 74.4(3) . .
O5 Mo1 N1 161.33(16) . .
O4 Mo1 N1 80.48(15) . .
O3 Mo1 O6 90.87(15) . .
O1 Mo1 O6 158.2(2) . .
O2 Mo1 O6 153.8(2) . .
O5 Mo1 O6 74.39(13) . .
O4 Mo1 O6 69.30(13) . .
N1 Mo1 O6 87.04(15) . .
O7 Mo2 O8 102.20(17) . .
O7 Mo2 O6 103.98(16) . .
O8 Mo2 O6 102.51(15) . .
O7 Mo2 O9 103.14(15) . 7_666
O8 Mo2 O9 97.28(15) . 7_666
O6 Mo2 O9 141.93(15) . 7_666
O7 Mo2 O4 98.00(15) . .
O8 Mo2 O4 159.40(15) . .
O6 Mo2 O4 76.16(14) . .
O9 Mo2 O4 74.04(13) 7_666 .
O7 Mo2 O9 176.70(14) . .
O8 Mo2 O9 74.53(14) . .
O6 Mo2 O9 77.39(13) . .
O9 Mo2 O9 77.04(14) 7_666 .
O4 Mo2 O9 85.23(12) . .
O10 Mo3 O11 105.66(18) . .
O10 Mo3 O12 99.16(17) . .
O11 Mo3 O12 102.14(17) . .
O10 Mo3 O5 100.72(16) . .
O11 Mo3 O5 94.45(16) . .
O12 Mo3 O5 149.52(14) . .
O10 Mo3 O6 91.11(16) . .
O11 Mo3 O6 160.88(16) . .
O12 Mo3 O6 83.73(14) . .
O5 Mo3 O6 73.05(13) . .
O10 Mo3 O9 161.47(16) . .
O11 Mo3 O9 92.10(15) . .
O12 Mo3 O9 71.37(13) . .
O5 Mo3 O9 82.75(13) . .
O6 Mo3 O9 72.34(12) . .
O13 Mo4 O14 105.3(2) . .
O13 Mo4 O15 105.8(2) . .
O14 Mo4 O15 41.0(2) . .
O13 Mo4 O12 96.89(17) . .
O14 Mo4 O12 83.9(2) . .
O15 Mo4 O12 123.9(2) . .
O13 Mo4 O4 93.71(16) . 7_666
O14 Mo4 O4 123.0(2) . 7_666
O15 Mo4 O4 82.4(2) . 7_666
O12 Mo4 O4 147.06(14) . 7_666
O13 Mo4 O9 98.56(16) . .
O14 Mo4 O9 149.72(19) . .
O15 Mo4 O9 146.11(19) . .
O12 Mo4 O9 74.85(13) . .
O4 Mo4 O9 72.77(13) 7_666 .
O13 Mo4 O8 170.80(16) . .
O14 Mo4 O8 83.58(19) . .
O15 Mo4 O8 82.44(19) . .
O12 Mo4 O8 81.36(13) . .
O4 Mo4 O8 83.25(13) 7_666 .
O9 Mo4 O8 72.25(12) . .
O2 O1 Mo1 77.1(5) . .
O1 O2 Mo1 68.0(5) . .
Mo4 O4 Mo1 147.34(18) 7_666 .
Mo4 O4 Mo2 105.92(15) 7_666 .
Mo1 O4 Mo2 106.35(15) . .
Mo1 O5 Mo3 115.22(17) . .
Mo2 O6 Mo1 107.72(16) . .
Mo2 O6 Mo3 115.02(16) . .
Mo1 O6 Mo3 92.65(13) . ..
Mo2 O8 Mo4 115.94(17) . .
Mo2 O9 Mo4 104.61(14) 7_666 .
Mo2 O9 Mo3 152.86(17) 7_666 .
Mo4 O9 Mo3 93.81(13) . .
Mo2 O9 Mo2 102.96(14) 7_666 .
Mo4 O9 Mo2 96.81(13) . .
Mo3 O9 Mo2 94.27(12) . .
Mo3 O12 Mo4 115.85(17) . .
O15 O14 Mo4 70.6(3) . .
O14 O15 Mo4 68.4(3) . .
C1 N1 N2 106.9(5) . .
C1 N1 Mo1 124.7(4) . .
N2 N1 Mo1 128.2(4) . .
C3 N2 N1 111.0(5) . .
C3 N2 H2N 124.5 . .
N1 N2 H2N 124.5 . .
N1 C1 C2 108.4(6) . .
N1 C1 H1 125.8 . .
C2 C1 H1 125.8 . .
C3 C2 C1 107.2(6) . .
C3 C2 H2 126.4 . .
C1 C2 H2 126.4 . .
N2 C3 C2 106.5(6) . .
N2 C3 H3 126.7 . .
C2 C3 H3 126.7 . .
C4 N3 N4 108.1(5) . .
C4 N3 H3N 126.0 . .
N4 N3 H3N 126.0 . .
C6 N4 N3 109.4(5) . .
C6 N4 H4N 125.3 . .
N3 N4 H4N 125.3 . .
N3 C4 C5 108.3(5) . .
N3 C4 H4 125.8 . .
C5 C4 H4 125.8 . .
C6 C5 C4 105.8(5) . .
C6 C5 H5 127.1 . .
C4 C5 H5 127.1 . .
N4 C6 C5 108.4(6) . .
N4 C6 H6 125.8 . .
C5 C6 H6 125.8 . .
C7 N5 N6 108.9(5) . .
C7 N5 H5N 125.6 . .
N6 N5 H5N 125.6 . .
N5 N6 C9 108.4(5) . .
N5 N6 H6N 125.8 . .
C9 N6 H6N 125.8 . .
N5 C7 C8 108.6(5) . .
N5 C7 H7 125.7 . .
C8 C7 H7 125.7 . .
C9 C8 C7 105.5(5) . .
C9 C8 H8 127.2 . .
C7 C8 H8 127.2 . .
N6 C9 C8 108.6(5) . .
N6 C9 H9 125.7 . .
C8 C9 H9 125.7 . .
H1O1 O16 H2O1 107.7 . .

loop_
_geom_bond_atom_site_label_1
_geom_bond_atom_site_label_2
_geom_bond_distance
_geom_bond_site_symmetry_2
Mo1 O3 1.699(4) .
Mo1 O1 1.783(6) .
Mo1 O2 1.875(7) .
Mo1 O5 1.928(3) .
Mo1 O4 2.064(3) .
Mo1 N1 2.220(4) .
Mo1 O6 2.250(4) .
Mo2 O7 1.689(3) .
Mo2 O8 1.774(3) .
Mo2 O6 1.871(3) .
Mo2 O9 1.966(3) 7_666
Mo2 O4 2.103(3) .
Mo2 O9 2.444(3) .
Mo3 O10 1.700(4) .
Mo3 O11 1.703(4) .
Mo3 O12 1.908(3) .
Mo3 O5 1.957(3) .
Mo3 O6 2.285(3) .
Mo3 O9 2.347(3) .
Mo4 O13 1.695(4) .
Mo4 O14 1.867(5) .
Mo4 O15 1.893(5) .
Mo4 O12 1.970(3) .
Mo4 O4 1.978(3) 7_666
Mo4 O9 2.149(3) .
Mo4 O8 2.273(3) .
O1 O2 1.099(9) .
O4 Mo4 1.978(3) 7_666
O9 Mo2 1.966(3) 7_666
O14 O15 1.317(7) .
N1 C1 1.338(7) .
N1 N2 1.347(6) .
N2 C3 1.341(9) .
N2 H2N 0.8800 .
C1 C2 1.389(10) .
C1 H1 0.9500 .
C2 C3 1.365(11) .
C2 H2 0.9500 .
C3 H3 0.9500 .
N3 C4 1.328(7) .
N3 N4 1.334(7) .
N3 H3N 0.8800 .
N4 C6 1.325(8) .
N4 H4N 0.8800 .
C4 C5 1.381(9) .
C4 H4 0.9500 .
C5 C6 1.359(9) .
C5 H5 0.9500 .
C6 H6 0.9500 .
N5 C7 1.327(7) .
N5 N6 1.331(6) .
N5 H5N 0.8800 .
N6 C9 1.342(7) .
N6 H6N 0.8800 .
C7 C8 1.380(8) .
C7 H7 0.9500 .
C8 C9 1.363(8) .
C8 H8 0.9500 .
C9 H9 0.9500 .
O16 H1O1 0.8500 .
O16 H2O1 0.8499 .
O17 H1O2 0.8663 .

loop_
_geom_hbond_atom_site_label_D
_geom_hbond_atom_site_label_H
_geom_hbond_atom_site_label_A
_geom_hbond_distance_DH
_geom_hbond_distance_HA
_geom_hbond_distance_DA
_geom_hbond_angle_DHA
_geom_hbond_site_symmetry_A
N2 H2N O13 0.88 2.15 3.030(6) 176.6 7_666
N3 H3N O5 0.88 1.77 2.623(6) 163.6 1_545
N4 H4N O8 0.88 1.92 2.725(6) 150.6 7_656
N5 H5N O12 0.88 1.80 2.668(6) 167.2 .
N5 H5N O14 0.88 2.63 3.207(7) 124.3 .
O16 H1O1 O10 0.85 2.25 2.760(6) 119.0 2_655
O16 H1O1 O3 0.85 2.61 3.088(6) 116.9 2_655
O16 H2O1 O1 0.85 2.26 3.037(8) 152.3 3_445
O16 H2O1 O2 0.85 2.35 3.035(9) 138.4 3_445
O16 H2O1 O15 0.85 2.51 3.144(7) 131.9 5_666
O17 H1O2 O11 0.87 2.06 2.917(5) 168.0 .

loop_
_geom_torsion_atom_site_label_1
_geom_torsion_atom_site_label_2
_geom_torsion_atom_site_label_3
_geom_torsion_atom_site_label_4
_geom_torsion
_geom_torsion_site_symmetry_1
_geom_torsion_site_symmetry_4
O3 Mo1 O1 O2 -93.4(5) . .
O5 Mo1 O1 O2 167.3(5) . .
O4 Mo1 O1 O2 76.6(5) . .
N1 Mo1 O1 O2 -6.1(6) . .
O6 Mo1 O1 O2 129.6(6) . .
O3 Mo1 O2 O1 96.2(5) . .
O5 Mo1 O2 O1 -15.0(6) . .
O4 Mo1 O2 O1 -105.7(5) . .
N1 Mo1 O2 O1 174.0(6) . .
O6 Mo1 O2 O1 -139.5(5) . .
O3 Mo1 O4 Mo4 152.7(3) . 7_666
O1 Mo1 O4 Mo4 -4.5(4) . 7_666
O2 Mo1 O4 Mo4 29.3(4) . 7_666
O5 Mo1 O4 Mo4 -93.1(3) . 7_666
N1 Mo1 O4 Mo4 103.6(3) . 7_666
O6 Mo1 O4 Mo4 -166.0(4) . 7_666
O3 Mo1 O4 Mo2 -36.4(4) . .
O1 Mo1 O4 Mo2 166.4(3) . .
O2 Mo1 O4 Mo2 -159.8(3) . .
O5 Mo1 O4 Mo2 77.81(16) . .
N1 Mo1 O4 Mo2 -85.50(17) . .
O6 Mo1 O4 Mo2 4.92(13) . .
O7 Mo2 O4 Mo4 -88.29(18) . 7_666
O8 Mo2 O4 Mo4 80.4(4) . 7_666
O6 Mo2 O4 Mo4 169.20(18) . 7_666
O9 Mo2 O4 Mo4 13.17(14) 7_666 7_666
O9 Mo2 O4 Mo4 91.03(15) . 7_666
O7 Mo2 O4 Mo1 96.81(17) . .
O8 Mo2 O4 Mo1 -94.5(4) . .
O6 Mo2 O4 Mo1 -5.70(15) . .
O9 Mo2 O4 Mo1 -161.74(18) 7_666 .
O9 Mo2 O4 Mo1 -83.88(15) . .
O3 Mo1 O5 Mo3 69.3(2) . .
O1 Mo1 O5 Mo3 174.7(3) . .
O2 Mo1 O5 Mo3 -176.8(3) . .
O4 Mo1 O5 Mo3 -87.14(18) . .
N1 Mo1 O5 Mo3 -24.9(6) . .
O6 Mo1 O5 Mo3 -18.97(16) . .
O10 Mo3 O5 Mo1 -69.1(2) . .
O11 Mo3 O5 Mo1 -175.96(19) . .
O12 Mo3 O5 Mo1 60.8(3) . .
O6 Mo3 O5 Mo1 18.80(16) . .
O9 Mo3 O5 Mo1 92.48(18) . .
O7 Mo2 O6 Mo1 -89.69(18) . .
O8 Mo2 O6 Mo1 164.15(15) . .
O9 Mo2 O6 Mo1 44.6(3) 7_666 .
O4 Mo2 O6 Mo1 5.27(14) . .
O9 Mo2 O6 Mo1 93.40(15) . .
O7 Mo2 O6 Mo3 168.62(17) . .
O8 Mo2 O6 Mo3 62.5(2) . .
O9 Mo2 O6 Mo3 -57.1(3) 7_666 .
O4 Mo2 O6 Mo3 -96.42(18) . .
O9 Mo2 O6 Mo3 -8.30(15) . .
O3 Mo1 O6 Mo2 157.83(18) . .
O1 Mo1 O6 Mo2 -63.3(7) . .
O2 Mo1 O6 Mo2 31.0(6) . .
O5 Mo1 O6 Mo2 -102.73(18) . .
O4 Mo1 O6 Mo2 -5.57(14) . .
N1 Mo1 O6 Mo2 75.37(17) . .
O3 Mo1 O6 Mo3 -84.84(15) . .
O1 Mo1 O6 Mo3 54.1(7) . .
O2 Mo1 O6 Mo3 148.3(5) . .
O5 Mo1 O6 Mo3 14.60(12) . .
O4 Mo1 O6 Mo3 111.76(14) . .
N1 Mo1 O6 Mo3 -167.30(14) . .
O10 Mo3 O6 Mo2 -162.6(2) . .
O11 Mo3 O6 Mo2 45.7(5) . .
O12 Mo3 O6 Mo2 -63.55(19) . .
O5 Mo3 O6 Mo2 96.49(19) . .
O9 Mo3 O6 Mo2 8.85(16) . .
O10 Mo3 O6 Mo1 86.39(16) . .
O11 Mo3 O6 Mo1 -65.3(5) . .
O12 Mo3 O6 Mo1 -174.51(14) . .
O5 Mo3 O6 Mo1 -14.48(12) . .
O9 Mo3 O6 Mo1 -102.11(13) . .
O7 Mo2 O8 Mo4 -174.94(17) . .
O6 Mo2 O8 Mo4 -67.41(19) . .
O9 Mo2 O8 Mo4 79.86(18) 7_666 .
O4 Mo2 O8 Mo4 16.5(5) . .
O9 Mo2 O8 Mo4 5.53(14) . .
O14 Mo4 O8 Mo2 155.2(2) . .
O15 Mo4 O8 Mo2 -163.5(2) . .
O12 Mo4 O8 Mo2 70.40(19) . .
O4 Mo4 O8 Mo2 -80.38(19) 7_666 .
O9 Mo4 O8 Mo2 -6.36(17) . .
O13 Mo4 O9 Mo2 78.37(18) . 7_666
O14 Mo4 O9 Mo2 -139.8(3) . 7_666
O15 Mo4 O9 Mo2 -57.6(4) . 7_666
O12 Mo4 O9 Mo2 173.24(18) . 7_666
O4 Mo4 O9 Mo2 -12.88(14) 7_666 7_666
O8 Mo4 O9 Mo2 -101.16(16) . 7_666
O13 Mo4 O9 Mo3 -81.52(16) . .
O14 Mo4 O9 Mo3 60.3(4) . .
O15 Mo4 O9 Mo3 142.5(3) . .
O12 Mo4 O9 Mo3 13.35(12) . .
O4 Mo4 O9 Mo3 -172.77(15) 7_666 .
O8 Mo4 O9 Mo3 98.95(13) . .
O13 Mo4 O9 Mo2 -176.29(15) . .
O14 Mo4 O9 Mo2 -34.5(4) . .
O15 Mo4 O9 Mo2 47.8(4) . .
O12 Mo4 O9 Mo2 -81.42(14) . .
O4 Mo4 O9 Mo2 92.46(14) 7_666 .
O8 Mo4 O9 Mo2 4.18(11) . .
O10 Mo3 O9 Mo2 151.3(4) . 7_666
O11 Mo3 O9 Mo2 -45.1(4) . 7_666
O12 Mo3 O9 Mo2 -147.2(4) . 7_666
O5 Mo3 O9 Mo2 49.1(4) . 7_666
O6 Mo3 O9 Mo2 123.6(4) . 7_666
O10 Mo3 O9 Mo4 -75.6(5) . .
O11 Mo3 O9 Mo4 88.04(16) . .
O12 Mo3 O9 Mo4 -14.06(13) . .
O5 Mo3 O9 Mo4 -177.74(14) . .
O6 Mo3 O9 Mo4 -103.28(14) . .
O10 Mo3 O9 Mo2 21.6(5) . .
O11 Mo3 O9 Mo2 -174.82(15) . .
O12 Mo3 O9 Mo2 83.07(14) . .
O5 Mo3 O9 Mo2 -80.60(13) . .
O6 Mo3 O9 Mo2 -6.15(11) . .
O8 Mo2 O9 Mo2 101.46(17) . 7_666
O6 Mo2 O9 Mo2 -151.55(17) . 7_666
O9 Mo2 O9 Mo2 0.0 7_666 7_666
O4 Mo2 O9 Mo2 -74.70(15) . 7_666
O8 Mo2 O9 Mo4 -5.29(14) . .
O6 Mo2 O9 Mo4 101.70(15) . .
O9 Mo2 O9 Mo4 -106.75(17) 7_666 .
O4 Mo2 O9 Mo4 178.55(14) . .
O8 Mo2 O9 Mo3 -99.65(15) . .
O6 Mo2 O9 Mo3 7.34(13) . .
O9 Mo2 O9 Mo3 158.9(2) 7_666 .
O4 Mo2 O9 Mo3 84.19(13) . .
O10 Mo3 O12 Mo4 -179.4(2) . .
O11 Mo3 O12 Mo4 -71.0(2) . .
O5 Mo3 O12 Mo4 50.4(4) . .
O6 Mo3 O12 Mo4 90.53(19) . .
O9 Mo3 O12 Mo4 17.09(16) . .
O13 Mo4 O12 Mo3 78.7(2) . .
O14 Mo4 O12 Mo3 -176.6(2) . .
O15 Mo4 O12 Mo3 -167.0(2) . .
O4 Mo4 O12 Mo3 -29.2(4) 7_666 .
O9 Mo4 O12 Mo3 -18.37(17) . .
O8 Mo4 O12 Mo3 -92.21(19) . .
O13 Mo4 O14 O15 -96.7(3) . .
O12 Mo4 O14 O15 167.8(3) . .
O4 Mo4 O14 O15 8.2(4) 7_666 .
O9 Mo4 O14 O15 122.6(4) . .
O8 Mo4 O14 O15 85.8(3) . .
O13 Mo4 O15 O14 95.2(4) . .
O12 Mo4 O15 O14 -14.7(4) . .
O4 Mo4 O15 O14 -173.1(4) 7_666 .
O9 Mo4 O15 O14 -130.4(4) . .
O8 Mo4 O15 O14 -88.9(3) . .
O3 Mo1 N1 C1 5.5(5) . .
O1 Mo1 N1 C1 -98.3(5) . .
O2 Mo1 N1 C1 -101.9(5) . .
O5 Mo1 N1 C1 102.5(6) . .
O4 Mo1 N1 C1 166.3(5) . .
O6 Mo1 N1 C1 96.8(5) . .
O3 Mo1 N1 N2 -179.3(5) . .
O1 Mo1 N1 N2 76.9(5) . .
O2 Mo1 N1 N2 73.2(5) . .
O5 Mo1 N1 N2 -82.4(7) . .
O4 Mo1 N1 N2 -18.6(4) . .
O6 Mo1 N1 N2 -88.1(4) . .
C1 N1 N2 C3 -0.4(7) . .
Mo1 N1 N2 C3 -176.2(4) . .
N2 N1 C1 C2 0.0(7) . .
Mo1 N1 C1 C2 176.0(4) . .
N1 C1 C2 C3 0.4(8) . .
N1 N2 C3 C2 0.7(8) . .
C1 C2 C3 N2 -0.6(8) . .
C4 N3 N4 C6 -0.3(7) . .
N4 N3 C4 C5 0.2(6) . .
N3 C4 C5 C6 -0.1(7) . .
N3 N4 C6 C5 0.2(7) . .
C4 C5 C6 N4 -0.1(7) . .
C7 N5 N6 C9 0.7(6) . .
N6 N5 C7 C8 -0.7(6) . .
N5 C7 C8 C9 0.5(7) . .
N5 N6 C9 C8 -0.4(7) . .
C7 C8 C9 N6 0.0(7) . .
